data_4111903
loop_
_publ_author_name
'Tae Kyu Ahn'
'Jung Ho Kwon'
'Deok Yun Kim'
'Dae Won Cho'
'Dae Hong Jeong'
'Seong Keun Kim'
'Masaaki Suzuki'
'Soji Shimizu'
'Atsuhiro Osuka'
'Dongho Kim'

_publ_section_title
;
 Comparative Photophysics of [26]- and [28]Hexaphyrins(1.1.1.1.1.1): Large
 Two-Photon Absorption Cross Section of Aromatic
 [26]Hexaphyrins(1.1.1.1.1.1)
;
_journal_name_full 'Journal of the American Chemical Society'
_journal_page_first 12856
_journal_page_last 12861
_journal_paper_doi 10.1021/ja050895l
_journal_volume 127
_journal_year 2005
_chemical_formula_moiety 'C84 H80 N6 '
_chemical_formula_sum 'C84 H80 N6'
_chemical_formula_weight 1173.60
_space_group_IT_number 14
_symmetry_cell_setting monoclinic
_symmetry_Int_Tables_number 14
_symmetry_space_group_name_Hall '-P 2ybc'
_symmetry_space_group_name_H-M 'P 1 21/c 1'
_audit_creation_date 2005-02-07
_audit_creation_method 'by CrystalStructure 3.6.0'
_cell_angle_alpha 90
_cell_angle_beta 90.92(5)
_cell_angle_gamma 90
_cell_formula_units_Z 2
_cell_length_a 14.55(2)
_cell_length_b 11.59(2)
_cell_length_c 20.13(2)
_cell_measurement_reflns_used 24618
_cell_measurement_temperature 123.1
_cell_measurement_theta_max 27.6
_cell_measurement_theta_min 3.0
_cell_volume 3394(8)
_computing_cell_refinement PROCESS-AUTO
_computing_data_collection PROCESS-AUTO
_computing_data_reduction CrystalStructure
_computing_publication_material 'CrystalStructure 3.6.0'
_computing_structure_refinement SHELXL
_computing_structure_solution SIR97
_diffrn_detector_area_resol_mean 10.00
_diffrn_measured_fraction_theta_full 0.9698
_diffrn_measured_fraction_theta_max 0.9698
_diffrn_measurement_device_type 'Rigaku RAXIS-RAPID'
_diffrn_measurement_method \w
_diffrn_radiation_type 'Mo K\a'
_diffrn_radiation_wavelength 0.7107
_diffrn_reflns_av_R_equivalents 0.040
_diffrn_reflns_limit_h_max 18
_diffrn_reflns_limit_h_min -18
_diffrn_reflns_limit_k_max 15
_diffrn_reflns_limit_k_min -15
_diffrn_reflns_limit_l_max 23
_diffrn_reflns_limit_l_min -25
_diffrn_reflns_number 31616
_diffrn_reflns_theta_full 27.48
_diffrn_reflns_theta_max 27.48
_exptl_absorpt_coefficient_mu 0.067
_exptl_absorpt_correction_type none
_exptl_crystal_colour green
_exptl_crystal_density_diffrn 1.148
_exptl_crystal_description prism
_exptl_crystal_F_000 1252.00
_exptl_crystal_size_max 0.60
_exptl_crystal_size_mid 0.50
_exptl_crystal_size_min 0.30
_refine_diff_density_max 0.48
_refine_diff_density_min -0.47
_refine_ls_extinction_method none
_refine_ls_goodness_of_fit_ref 1.301
_refine_ls_hydrogen_treatment refall
_refine_ls_number_parameters 407
_refine_ls_number_reflns 7595
_refine_ls_R_factor_gt 0.0800
_refine_ls_shift/su_max 0.0020
_refine_ls_structure_factor_coef Fsqd
_refine_ls_weighting_details 'w = 1/[\s^2^(Fo^2^)+(0.1552P)^2^+0.0000P] where P=(Fo^2^+2Fc^2^)/3'
_refine_ls_weighting_scheme calc
_refine_ls_wR_factor_ref 0.2740
_reflns_number_gt 16676
_reflns_number_total 31056
_reflns_threshold_expression F^2^>2.0\s(F^2^)
_cod_data_source_file ja050895lsi20050825_125140.cif
_cod_data_source_block '_mesit'
_cod_original_cell_volume 3393(8)
_cod_original_formula_sum 'C84 H80 N6 '
_cod_database_code 4111903

loop_
_symmetry_equiv_pos_site_id
_symmetry_equiv_pos_as_xyz
1 +X,+Y,+Z
2 -X,1/2+Y,1/2-Z
3 -X,-Y,-Z
4 +X,1/2-Y,1/2+Z

loop_
_atom_site_label
_atom_site_type_symbol
_atom_site_fract_x
_atom_site_fract_y
_atom_site_fract_z
_atom_site_U_iso_or_equiv
_atom_site_adp_type
_atom_site_occupancy
_atom_site_symmetry_multiplicity
_atom_site_calc_flag
_atom_site_refinement_flags
N(1) N 0.5471(1) -0.1593(2) 0.67741(9) 0.0325(4) Uani 1.00 1 d .
N(2) N 0.7386(1) -0.1269(2) 0.50899(8) 0.0308(4) Uani 1.00 1 d .
N(3) N 0.6345(1) 0.0426(2) 0.32728(8) 0.0280(4) Uani 1.00 1 d .
C(1) C 0.5175(1) -0.1809(2) 0.7404(1) 0.0330(5) Uani 1.00 1 d .
C(2) C 0.5877(2) -0.2454(2) 0.7739(1) 0.0401(6) Uani 1.00 1 d .
C(3) C 0.6577(2) -0.2600(2) 0.7310(1) 0.0414(6) Uani 1.00 1 d .
C(4) C 0.6347(2) -0.2034(2) 0.6697(1) 0.0352(5) Uani 1.00 1 d .
C(5) C 0.6937(1) -0.1941(2) 0.6161(1) 0.0354(5) Uani 1.00 1 d .
C(6) C 0.6712(1) -0.1474(2) 0.5535(1) 0.0304(5) Uani 1.00 1 d .
C(7) C 0.5819(1) -0.1208(2) 0.5238(1) 0.0315(5) Uani 1.00 1 d .
C(8) C 0.5980(1) -0.0838(2) 0.4610(1) 0.0303(5) Uani 1.00 1 d .
C(9) C 0.6970(1) -0.0871(2) 0.4530(1) 0.0285(4) Uani 1.00 1 d .
C(10) C 0.7503(1) -0.0634(2) 0.3967(1) 0.0273(4) Uani 1.00 1 d .
C(11) C 0.7190(1) -0.0063(2) 0.33871(9) 0.0274(4) Uani 1.00 1 d .
C(12) C 0.7764(1) 0.0073(2) 0.2809(1) 0.0307(5) Uani 1.00 1 d .
C(13) C 0.7256(1) 0.0641(2) 0.2348(1) 0.0315(5) Uani 1.00 1 d .
C(14) C 0.6373(1) 0.0862(2) 0.2645(1) 0.0295(5) Uani 1.00 1 d .
C(15) C 0.5651(1) 0.1468(2) 0.2319(1) 0.0307(5) Uani 1.00 1 d .
C(16) C 0.7901(2) -0.2389(3) 0.6278(1) 0.0445(6) Uani 1.00 1 d .
C(17) C 0.8512(2) -0.1777(3) 0.6692(2) 0.0618(9) Uani 1.00 1 d .
C(18) C 0.9381(2) -0.2247(4) 0.6826(2) 0.092(2) Uani 1.00 1 d .
C(19) C 0.9650(3) -0.3286(5) 0.6556(3) 0.115(2) Uani 1.00 1 d .
C(20) C 0.9045(3) -0.3847(4) 0.6152(2) 0.092(2) Uani 1.00 1 d .
C(21) C 0.8168(2) -0.3436(3) 0.6000(2) 0.0599(9) Uani 1.00 1 d .
C(22) C 0.8486(1) -0.1011(2) 0.3996(1) 0.0299(5) Uani 1.00 1 d .
C(23) C 0.9183(2) -0.0210(2) 0.4121(1) 0.0394(5) Uani 1.00 1 d .
C(24) C 1.0091(2) -0.0576(3) 0.4130(1) 0.0523(7) Uani 1.00 1 d .
C(25) C 1.0322(2) -0.1721(3) 0.4019(1) 0.0527(7) Uani 1.00 1 d .
C(26) C 0.9624(2) -0.2502(3) 0.3905(1) 0.0483(7) Uani 1.00 1 d .
C(27) C 0.8704(2) -0.2180(2) 0.3899(1) 0.0356(5) Uani 1.00 1 d .
C(28) C 0.5798(1) 0.1780(2) 0.1602(1) 0.0331(5) Uani 1.00 1 d .
C(29) C 0.6135(1) 0.2865(2) 0.1433(1) 0.0372(5) Uani 1.00 1 d .
C(30) C 0.6330(1) 0.3089(2) 0.0768(1) 0.0391(6) Uani 1.00 1 d .
C(31) C 0.6215(2) 0.2266(2) 0.0279(1) 0.0412(6) Uani 1.00 1 d .
C(32) C 0.5838(2) 0.1202(3) 0.0456(1) 0.0444(6) Uani 1.00 1 d .
C(33) C 0.5626(2) 0.0942(2) 0.1110(1) 0.0391(6) Uani 1.00 1 d .
C(34) C 0.8270(2) -0.0631(4) 0.6969(2) 0.076(1) Uani 1.00 1 d .
C(35) C 1.0603(3) -0.3762(6) 0.6709(4) 0.203(4) Uani 1.00 1 d .
C(36) C 0.7537(3) -0.4120(3) 0.5559(2) 0.071(1) Uani 1.00 1 d .
C(37) C 0.8962(2) 0.1038(2) 0.4246(1) 0.0506(7) Uani 1.00 1 d .
C(38) C 1.1321(2) -0.2104(4) 0.4025(2) 0.082(1) Uani 1.00 1 d .
C(39) C 0.7981(2) -0.3083(2) 0.3781(1) 0.0499(7) Uani 1.00 1 d .
C(40) C 0.6279(2) 0.3777(3) 0.1951(1) 0.0550(7) Uani 1.00 1 d .
C(41) C 0.6510(2) 0.2485(3) -0.0425(1) 0.0514(7) Uani 1.00 1 d .
C(42) C 0.5203(2) -0.0205(3) 0.1284(1) 0.0531(7) Uani 1.00 1 d .
H(2) H 0.5858 -0.2726 0.8173 0.048 Uiso 1.00 1 c R
H(3) H 0.7118 -0.3003 0.7399 0.050 Uiso 1.00 1 c R
H(7) H 0.5251 -0.1278 0.5438 0.038 Uiso 1.00 1 c R
H(8) H 0.5543 -0.0609 0.4294 0.036 Uiso 1.00 1 c R
H(12) H 0.8366 -0.0182 0.2766 0.037 Uiso 1.00 1 c R
H(13) H 0.7436 0.0849 0.1923 0.038 Uiso 1.00 1 c R
H(18) H 0.9787 -0.1849 0.7104 0.111 Uiso 1.00 1 c R
H(20) H 0.9226 -0.4544 0.5965 0.110 Uiso 1.00 1 c R
H(24) H 1.0556 -0.0042 0.4214 0.063 Uiso 1.00 1 c R
H(26) H 0.9773 -0.3271 0.3830 0.058 Uiso 1.00 1 c R
H(30) H 0.6545 0.3816 0.0651 0.047 Uiso 1.00 1 c R
H(32) H 0.5726 0.0654 0.0128 0.053 Uiso 1.00 1 c R
H(34A) H 0.8773 -0.0348 0.7238 0.092 Uiso 1.00 1 c R
H(34B) H 0.7733 -0.0703 0.7238 0.092 Uiso 1.00 1 c R
H(34C) H 0.8147 -0.0101 0.6612 0.092 Uiso 1.00 1 c R
H(35A) H 1.0926 -0.3241 0.7001 0.244 Uiso 1.00 1 c R
H(35B) H 1.0935 -0.3842 0.6304 0.244 Uiso 1.00 1 c R
H(35C) H 1.0549 -0.4502 0.6919 0.244 Uiso 1.00 1 c R
H(36A) H 0.6966 -0.3715 0.5503 0.085 Uiso 1.00 1 c R
H(36B) H 0.7426 -0.4860 0.5757 0.085 Uiso 1.00 1 c R
H(36C) H 0.7815 -0.4225 0.5134 0.085 Uiso 1.00 1 c R
H(37A) H 0.8308 0.1147 0.4222 0.061 Uiso 1.00 1 c R
H(37B) H 0.9250 0.1508 0.3917 0.061 Uiso 1.00 1 c R
H(37C) H 0.9186 0.1254 0.4679 0.061 Uiso 1.00 1 c R
H(38A) H 1.1352 -0.2918 0.3941 0.098 Uiso 1.00 1 c R
H(38B) H 1.1595 -0.1938 0.4451 0.098 Uiso 1.00 1 c R
H(38C) H 1.1646 -0.1697 0.3686 0.098 Uiso 1.00 1 c R
H(39A) H 0.7384 -0.2732 0.3792 0.060 Uiso 1.00 1 c R
H(39B) H 0.8028 -0.3662 0.4122 0.060 Uiso 1.00 1 c R
H(39C) H 0.8070 -0.3435 0.3355 0.060 Uiso 1.00 1 c R
H(40A) H 0.6109 0.3479 0.2377 0.066 Uiso 1.00 1 c R
H(40B) H 0.5905 0.4436 0.1844 0.066 Uiso 1.00 1 c R
H(40C) H 0.6914 0.4001 0.1964 0.066 Uiso 1.00 1 c R
H(41A) H 0.6379 0.1817 -0.0692 0.062 Uiso 1.00 1 c R
H(41B) H 0.7158 0.2639 -0.0428 0.062 Uiso 1.00 1 c R
H(41C) H 0.6182 0.3138 -0.0602 0.062 Uiso 1.00 1 c R
H(42A) H 0.5102 -0.0237 0.1754 0.064 Uiso 1.00 1 c R
H(42B) H 0.5611 -0.0816 0.1159 0.064 Uiso 1.00 1 c R
H(42C) H 0.4628 -0.0291 0.1050 0.064 Uiso 1.00 1 c R
H(1) H 0.5160 -0.1237 0.6471 0.039 Uiso 1.00 1 c R

loop_
_atom_site_aniso_label
_atom_site_aniso_U_11
_atom_site_aniso_U_22
_atom_site_aniso_U_33
_atom_site_aniso_U_12
_atom_site_aniso_U_13
_atom_site_aniso_U_23
N(1) 0.0272(9) 0.037(1) 0.0330(9) 0.0056(8) -0.0022(7) 0.0083(7)
N(2) 0.0243(9) 0.037(1) 0.0310(9) 0.0059(7) 0.0021(7) 0.0043(7)
N(3) 0.0233(9) 0.033(1) 0.0276(8) 0.0041(7) -0.0011(6) 0.0016(7)
C(1) 0.029(1) 0.037(1) 0.033(1) 0.0009(9) -0.0020(9) 0.0076(8)
C(2) 0.034(1) 0.046(1) 0.040(1) 0.009(1) 0.002(1) 0.016(1)
C(3) 0.034(1) 0.051(1) 0.039(1) 0.014(1) 0.0028(9) 0.019(1)
C(4) 0.030(1) 0.039(1) 0.036(1) 0.0085(9) -0.0002(9) 0.0082(9)
C(5) 0.029(1) 0.040(1) 0.037(1) 0.0094(9) 0.0004(9) 0.0083(9)
C(6) 0.025(1) 0.031(1) 0.035(1) 0.0065(8) 0.0029(8) 0.0044(8)
C(7) 0.022(1) 0.039(1) 0.034(1) 0.0044(8) 0.0017(8) 0.0042(8)
C(8) 0.023(1) 0.032(1) 0.035(1) 0.0049(8) -0.0012(8) 0.0029(8)
C(9) 0.023(1) 0.029(1) 0.033(1) 0.0040(8) -0.0024(8) 0.0021(8)
C(10) 0.021(1) 0.028(1) 0.032(1) 0.0030(8) -0.0024(8) -0.0008(8)
C(11) 0.024(1) 0.031(1) 0.027(1) 0.0004(8) -0.0012(8) -0.0018(8)
C(12) 0.022(1) 0.037(1) 0.033(1) 0.0011(8) 0.0025(8) 0.0004(8)
C(13) 0.025(1) 0.037(1) 0.032(1) -0.0019(8) 0.0015(8) 0.0044(8)
C(14) 0.026(1) 0.032(1) 0.031(1) -0.0015(8) -0.0004(8) 0.0019(8)
C(15) 0.027(1) 0.034(1) 0.031(1) 0.0011(8) -0.0005(8) 0.0064(8)
C(16) 0.031(1) 0.060(2) 0.043(1) 0.012(1) 0.002(1) 0.022(1)
C(17) 0.035(1) 0.091(3) 0.060(2) 0.007(1) -0.007(1) 0.034(2)
C(18) 0.034(2) 0.127(4) 0.115(3) -0.001(2) -0.016(2) 0.067(3)
C(19) 0.035(2) 0.102(3) 0.209(5) 0.021(2) 0.005(2) 0.104(4)
C(20) 0.051(2) 0.070(2) 0.156(4) 0.034(2) 0.040(2) 0.067(3)
C(21) 0.046(2) 0.057(2) 0.078(2) 0.025(1) 0.027(1) 0.035(2)
C(22) 0.022(1) 0.039(1) 0.029(1) 0.0065(8) 0.0009(8) 0.0038(8)
C(23) 0.027(1) 0.047(1) 0.044(1) 0.002(1) -0.0029(9) 0.004(1)
C(24) 0.024(1) 0.065(2) 0.068(2) -0.001(1) -0.004(1) 0.010(1)
C(25) 0.029(1) 0.070(2) 0.059(2) 0.017(1) 0.003(1) 0.009(1)
C(26) 0.044(2) 0.053(2) 0.049(1) 0.024(1) 0.004(1) 0.002(1)
C(27) 0.035(1) 0.041(1) 0.031(1) 0.010(1) 0.0000(9) 0.0013(9)
C(28) 0.022(1) 0.041(1) 0.036(1) 0.0022(9) 0.0013(8) 0.0115(9)
C(29) 0.025(1) 0.039(1) 0.048(1) 0.0043(9) 0.0024(9) 0.013(1)
C(30) 0.024(1) 0.043(1) 0.050(1) 0.0010(9) 0.0021(9) 0.019(1)
C(31) 0.025(1) 0.059(2) 0.039(1) -0.006(1) -0.0018(9) 0.022(1)
C(32) 0.042(1) 0.057(2) 0.034(1) -0.012(1) -0.006(1) 0.012(1)
C(33) 0.037(1) 0.048(1) 0.033(1) -0.010(1) -0.0049(9) 0.0115(9)
C(34) 0.045(2) 0.121(3) 0.064(2) -0.017(2) -0.009(1) -0.001(2)
C(35) 0.046(3) 0.139(5) 0.42(1) 0.023(3) -0.029(4) 0.162(7)
C(36) 0.082(3) 0.050(2) 0.082(2) 0.028(2) 0.030(2) 0.005(2)
C(37) 0.039(1) 0.045(2) 0.067(2) -0.003(1) -0.010(1) -0.000(1)
C(38) 0.032(2) 0.108(3) 0.105(3) 0.026(2) 0.004(2) 0.009(2)
C(39) 0.051(2) 0.041(1) 0.058(2) 0.008(1) -0.005(1) -0.008(1)
C(40) 0.062(2) 0.036(1) 0.067(2) 0.000(1) 0.011(1) 0.005(1)
C(41) 0.043(2) 0.068(2) 0.043(1) -0.006(1) 0.006(1) 0.023(1)
C(42) 0.070(2) 0.056(2) 0.033(1) -0.026(1) -0.007(1) 0.005(1)

loop_
_atom_type_symbol
_atom_type_description
_atom_type_scat_dispersion_real
_atom_type_scat_dispersion_imag
_atom_type_scat_source
C C 0.003 0.002
;
International Tables for Crystallography
(1992, Vol. C, Tables 4.2.6.8 and 6.1.1.4)
;
H H 0.000 0.000
;
International Tables for Crystallography
(1992, Vol. C, Table 6.1.1.4)
;
N N 0.006 0.003
;
International Tables for Crystallography
(1992, Vol. C, Tables 4.2.6.8 and 6.1.1.4)
;

loop_
_geom_angle_atom_site_label_1
_geom_angle_atom_site_label_2
_geom_angle_atom_site_label_3
_geom_angle
_geom_angle_site_symmetry_1
_geom_angle_site_symmetry_2
_geom_angle_site_symmetry_3
N(1) C(1) C(2) 107.4(2) . . .
C(4) N(1) C(1) 109.9(2) . . .
N(1) C(1) C(15) 127.4(2) . . 65603
N(1) C(4) C(3) 106.1(2) . . .
N(1) C(4) C(5) 129.6(2) . . .
N(2) C(6) C(5) 119.9(2) . . .
N(2) C(6) C(7) 110.0(2) . . .
C(9) N(2) C(6) 106.9(2) . . .
N(2) C(9) C(8) 110.4(2) . . .
N(2) C(9) C(10) 119.4(2) . . .
N(3) C(11) C(10) 127.6(2) . . .
N(3) C(11) C(12) 110.3(2) . . .
C(14) N(3) C(11) 105.6(2) . . .
N(3) C(14) C(13) 111.0(2) . . .
N(3) C(14) C(15) 125.5(2) . . .
C(1) C(2) C(3) 107.7(2) . . .
C(15) C(1) C(2) 125.2(2) 65603 . .
C(1) C(15) C(14) 126.5(2) . 65603 65603
C(1) C(15) C(28) 116.9(2) . 65603 65603
C(2) C(3) C(4) 108.8(2) . . .
C(3) C(4) C(5) 124.3(2) . . .
C(4) C(5) C(6) 126.0(2) . . .
C(4) C(5) C(16) 115.8(2) . . .
C(5) C(6) C(7) 130.0(2) . . .
C(16) C(5) C(6) 118.3(2) . . .
C(5) C(16) C(21) 120.0(2) . . .
C(5) C(16) C(17) 119.8(3) . . .
C(6) C(7) C(8) 106.5(2) . . .
C(7) C(8) C(9) 106.3(2) . . .
C(8) C(9) C(10) 130.1(2) . . .
C(9) C(10) C(22) 116.8(2) . . .
C(9) C(10) C(11) 125.5(2) . . .
C(22) C(10) C(11) 117.7(2) . . .
C(10) C(11) C(12) 122.1(2) . . .
C(10) C(22) C(23) 120.3(2) . . .
C(10) C(22) C(27) 119.6(2) . . .
C(11) C(12) C(13) 106.8(2) . . .
C(12) C(13) C(14) 106.4(2) . . .
C(13) C(14) C(15) 123.5(2) . . .
C(14) C(15) C(1) 126.5(2) . . 65603
C(14) C(15) C(28) 116.6(2) . . .
C(15) C(1) N(1) 127.4(2) . 65603 65603
C(28) C(15) C(1) 116.9(2) . . 65603
C(15) C(1) C(2) 125.2(2) . 65603 65603
C(15) C(28) C(29) 120.5(2) . . .
C(15) C(28) C(33) 118.9(2) . . .
C(21) C(16) C(17) 120.1(3) . . .
C(16) C(17) C(34) 121.6(3) . . .
C(16) C(17) C(18) 118.7(3) . . .
C(16) C(21) C(36) 121.9(3) . . .
C(16) C(21) C(20) 118.0(3) . . .
C(34) C(17) C(18) 119.6(3) . . .
C(17) C(18) C(19) 121.6(4) . . .
C(18) C(19) C(20) 118.0(4) . . .
C(18) C(19) C(35) 120.0(5) . . .
C(19) C(20) C(21) 123.5(4) . . .
C(35) C(19) C(20) 122.0(5) . . .
C(20) C(21) C(36) 120.1(3) . . .
C(27) C(22) C(23) 120.1(2) . . .
C(22) C(23) C(37) 120.9(2) . . .
C(22) C(23) C(24) 119.3(2) . . .
C(22) C(27) C(39) 122.4(2) . . .
C(22) C(27) C(26) 118.5(2) . . .
C(37) C(23) C(24) 119.8(2) . . .
C(23) C(24) C(25) 121.5(3) . . .
C(24) C(25) C(26) 118.4(2) . . .
C(24) C(25) C(38) 120.8(3) . . .
C(25) C(26) C(27) 122.2(3) . . .
C(38) C(25) C(26) 120.8(3) . . .
C(26) C(27) C(39) 119.2(2) . . .
C(33) C(28) C(29) 120.6(2) . . .
C(28) C(29) C(40) 120.8(2) . . .
C(28) C(29) C(30) 118.7(2) . . .
C(28) C(33) C(42) 120.8(2) . . .
C(28) C(33) C(32) 118.5(2) . . .
C(40) C(29) C(30) 120.6(2) . . .
C(29) C(30) C(31) 122.1(2) . . .
C(30) C(31) C(32) 118.1(2) . . .
C(30) C(31) C(41) 121.3(2) . . .
C(31) C(32) C(33) 121.9(2) . . .
C(41) C(31) C(32) 120.5(2) . . .
C(32) C(33) C(42) 120.6(2) . . .
H(1) N(1) C(1) 125.0449 . . .
H(1) N(1) C(4) 125.0507 . . .
C(1) C(2) H(2) 126.1468 . . .
H(2) C(2) C(3) 126.1386 . . .
C(2) C(3) H(3) 125.5739 . . .
H(3) C(3) C(4) 125.5862 . . .
C(6) C(7) H(7) 126.7659 . . .
H(7) C(7) C(8) 126.7713 . . .
C(7) C(8) H(8) 126.8598 . . .
H(8) C(8) C(9) 126.8580 . . .
C(11) C(12) H(12) 126.6227 . . .
H(12) C(12) C(13) 126.6176 . . .
C(12) C(13) H(13) 126.8274 . . .
H(13) C(13) C(14) 126.8155 . . .
C(17) C(18) H(18) 119.1978 . . .
C(17) C(34) H(34B) 109.4720 . . .
C(17) C(34) H(34C) 109.4786 . . .
C(17) C(34) H(34A) 109.4752 . . .
H(18) C(18) C(19) 119.1985 . . .
C(19) C(20) H(20) 118.2506 . . .
C(19) C(35) H(35A) 109.4713 . . .
C(19) C(35) H(35B) 109.4635 . . .
C(19) C(35) H(35C) 109.4618 . . .
H(20) C(20) C(21) 118.2536 . . .
C(21) C(36) H(36A) 109.4671 . . .
C(21) C(36) H(36C) 109.4752 . . .
C(21) C(36) H(36B) 109.4805 . . .
C(23) C(24) H(24) 119.2577 . . .
C(23) C(37) H(37A) 109.4738 . . .
C(23) C(37) H(37B) 109.4766 . . .
C(23) C(37) H(37C) 109.4680 . . .
H(24) C(24) C(25) 119.2476 . . .
C(25) C(26) H(26) 118.8898 . . .
C(25) C(38) H(38A) 109.4702 . . .
C(25) C(38) H(38B) 109.4749 . . .
C(25) C(38) H(38C) 109.4659 . . .
H(26) C(26) C(27) 118.8871 . . .
C(27) C(39) H(39A) 109.4725 . . .
C(27) C(39) H(39B) 109.4679 . . .
C(27) C(39) H(39C) 109.4759 . . .
C(29) C(30) H(30) 118.9602 . . .
C(29) C(40) H(40A) 109.4711 . . .
C(29) C(40) H(40B) 109.4764 . . .
C(29) C(40) H(40C) 109.4740 . . .
H(30) C(30) C(31) 118.9615 . . .
C(31) C(32) H(32) 119.0801 . . .
C(31) C(41) H(41A) 109.4717 . . .
C(31) C(41) H(41B) 109.4729 . . .
C(31) C(41) H(41C) 109.4646 . . .
H(32) C(32) C(33) 119.0690 . . .
C(33) C(42) H(42A) 109.4747 . . .
C(33) C(42) H(42B) 109.4670 . . .
C(33) C(42) H(42C) 109.4632 . . .
H(34B) C(34) H(34A) 109.4643 . . .
H(34C) C(34) H(34A) 109.4649 . . .
H(34C) C(34) H(34B) 109.4723 . . .
H(35B) C(35) H(35A) 109.4779 . . .
H(35C) C(35) H(35A) 109.4721 . . .
H(35C) C(35) H(35B) 109.4807 . . .
H(36C) C(36) H(36A) 109.4663 . . .
H(36B) C(36) H(36A) 109.4692 . . .
H(36C) C(36) H(36B) 109.4690 . . .
H(37B) C(37) H(37A) 109.4701 . . .
H(37C) C(37) H(37A) 109.4636 . . .
H(37C) C(37) H(37B) 109.4752 . . .
H(38B) C(38) H(38A) 109.4736 . . .
H(38C) C(38) H(38A) 109.4671 . . .
H(38C) C(38) H(38B) 109.4756 . . .
H(39B) C(39) H(39A) 109.4685 . . .
H(39C) C(39) H(39A) 109.4682 . . .
H(39C) C(39) H(39B) 109.4743 . . .
H(40B) C(40) H(40A) 109.4687 . . .
H(40C) C(40) H(40A) 109.4685 . . .
H(40C) C(40) H(40B) 109.4686 . . .
H(41B) C(41) H(41A) 109.4731 . . .
H(41C) C(41) H(41A) 109.4759 . . .
H(41C) C(41) H(41B) 109.4692 . . .
H(42B) C(42) H(42A) 109.4783 . . .
H(42C) C(42) H(42A) 109.4746 . . .
H(42C) C(42) H(42B) 109.4694 . . .

loop_
_geom_bond_atom_site_label_1
_geom_bond_atom_site_label_2
_geom_bond_distance
_geom_bond_site_symmetry_2
N(1) C(1) 1.369(3) .
N(1) C(4) 1.384(3) .
N(2) C(6) 1.359(3) .
N(2) C(9) 1.352(3) .
N(3) C(11) 1.370(3) .
N(3) C(14) 1.362(3) .
C(1) C(2) 1.427(3) .
C(1) C(15) 1.390(3) 65603
C(2) C(3) 1.357(3) .
C(3) C(4) 1.431(3) .
C(4) C(5) 1.394(3) .
C(5) C(6) 1.405(3) .
C(5) C(16) 1.512(3) .
C(6) C(7) 1.455(3) .
C(7) C(8) 1.358(3) .
C(8) C(9) 1.453(3) .
C(9) C(10) 1.410(3) .
C(10) C(11) 1.412(3) .
C(10) C(22) 1.496(3) .
C(11) C(12) 1.452(3) .
C(12) C(13) 1.349(3) .
C(13) C(14) 1.449(3) .
C(14) C(15) 1.417(3) .
C(15) C(1) 1.390(3) 65603
C(15) C(28) 1.505(3) .
C(16) C(17) 1.401(4) .
C(16) C(21) 1.394(4) .
C(17) C(18) 1.399(5) .
C(17) C(34) 1.485(6) .
C(18) C(19) 1.381(7) .
C(19) C(20) 1.355(7) .
C(19) C(35) 1.519(6) .
C(20) C(21) 1.392(5) .
C(21) C(36) 1.494(5) .
C(22) C(23) 1.394(3) .
C(22) C(27) 1.406(3) .
C(23) C(24) 1.388(3) .
C(23) C(37) 1.503(4) .
C(24) C(25) 1.387(5) .
C(25) C(26) 1.377(4) .
C(25) C(38) 1.520(4) .
C(26) C(27) 1.390(4) .
C(27) C(39) 1.500(4) .
C(28) C(29) 1.394(3) .
C(28) C(33) 1.407(3) .
C(29) C(30) 1.397(3) .
C(29) C(40) 1.497(4) .
C(30) C(31) 1.379(4) .
C(31) C(32) 1.397(4) .
C(31) C(41) 1.508(4) .
C(32) C(33) 1.389(3) .
C(33) C(42) 1.508(4) .
N(1) H(1) 0.8600 .
C(2) H(2) 0.9299 .
C(3) H(3) 0.9300 .
C(7) H(7) 0.9299 .
C(8) H(8) 0.9300 .
C(12) H(12) 0.9301 .
C(13) H(13) 0.9301 .
C(18) H(18) 0.9301 .
C(20) H(20) 0.9299 .
C(24) H(24) 0.9301 .
C(26) H(26) 0.9301 .
C(30) H(30) 0.9300 .
C(32) H(32) 0.9300 .
C(34) H(34A) 0.9600 .
C(34) H(34B) 0.9600 .
C(34) H(34C) 0.9600 .
C(35) H(35A) 0.9600 .
C(35) H(35B) 0.9600 .
C(35) H(35C) 0.9601 .
C(36) H(36A) 0.9600 .
C(36) H(36B) 0.9600 .
C(36) H(36C) 0.9601 .
C(37) H(37A) 0.9600 .
C(37) H(37B) 0.9600 .
C(37) H(37C) 0.9602 .
C(38) H(38A) 0.9600 .
C(38) H(38B) 0.9600 .
C(38) H(38C) 0.9601 .
C(39) H(39A) 0.9601 .
C(39) H(39B) 0.9601 .
C(39) H(39C) 0.9600 .
C(40) H(40A) 0.9600 .
C(40) H(40B) 0.9600 .
C(40) H(40C) 0.9600 .
C(41) H(41A) 0.9600 .
C(41) H(41B) 0.9600 .
C(41) H(41C) 0.9600 .
C(42) H(42A) 0.9600 .
C(42) H(42B) 0.9599 .
C(42) H(42C) 0.9601 .

loop_
_geom_contact_atom_site_label_1
_geom_contact_atom_site_label_2
_geom_contact_distance
_geom_contact_site_symmetry_2
N(1) N(3) 2.969(3) 65603
N(1) C(2) 2.254(3) .
N(1) C(3) 2.249(3) .
N(1) C(5) 2.514(3) .
N(1) C(6) 3.106(3) .
N(1) C(7) 3.173(3) .
N(1) C(14) 3.064(3) 65603
N(1) C(15) 2.474(3) 65603
N(1) C(40) 3.484(3) 55504
N(2) C(5) 2.393(3) .
N(2) C(7) 2.305(3) .
N(2) C(8) 2.304(3) .
N(2) C(10) 2.385(3) .
N(2) C(16) 2.812(3) .
N(2) C(21) 3.300(4) .
N(2) C(22) 2.760(3) .
N(2) C(23) 3.509(3) .
N(2) C(27) 3.269(3) .
N(2) C(36) 3.441(4) .
N(2) C(39) 3.490(3) .
N(3) N(1) 2.969(3) 65603
N(3) C(1) 3.036(3) 65603
N(3) C(8) 3.117(3) .
N(3) C(9) 3.068(3) .
N(3) C(10) 2.496(3) .
N(3) C(12) 2.316(3) .
N(3) C(13) 2.317(3) .
N(3) C(15) 2.470(3) .
N(3) C(41) 3.573(3) 55504
C(1) N(3) 3.036(3) 65603
C(1) C(3) 2.249(3) .
C(1) C(4) 2.254(3) .
C(1) C(14) 2.506(3) 65603
C(1) C(28) 2.468(3) 65603
C(1) C(29) 3.280(3) 65603
C(1) C(33) 3.380(3) 65603
C(1) C(40) 3.383(4) 65603
C(1) C(42) 3.572(3) 65603
C(2) C(4) 2.268(3) .
C(2) C(15) 2.502(3) 65603
C(2) C(28) 2.901(3) 65603
C(2) C(29) 3.426(3) 65603
C(2) C(40) 3.556(4) 65603
C(3) C(5) 2.498(3) .
C(3) C(11) 3.572(3) 54504
C(3) C(12) 3.485(3) 54504
C(3) C(15) 3.589(3) 65603
C(3) C(16) 2.865(3) .
C(3) C(17) 3.239(4) .
C(3) C(34) 3.435(5) .
C(4) C(6) 2.494(3) .
C(4) C(7) 3.173(3) .
C(4) C(16) 2.462(3) .
C(4) C(17) 3.165(4) .
C(4) C(21) 3.429(4) .
C(4) C(34) 3.275(4) .
C(5) C(7) 2.593(3) .
C(5) C(9) 3.511(3) .
C(5) C(17) 2.521(4) .
C(5) C(21) 2.517(4) .
C(5) C(34) 2.935(4) .
C(5) C(36) 2.939(4) .
C(6) C(8) 2.255(3) .
C(6) C(9) 2.178(3) .
C(6) C(10) 3.513(3) .
C(6) C(16) 2.505(3) .
C(6) C(17) 3.495(4) .
C(6) C(21) 3.235(4) .
C(6) C(36) 3.292(4) .
C(7) C(8) 3.549(3) 65603
C(7) C(9) 2.250(3) .
C(7) C(31) 3.588(3) 64502
C(8) C(7) 3.549(3) 65603
C(8) C(10) 2.596(3) .
C(8) C(11) 3.178(3) .
C(9) C(11) 2.508(3) .
C(9) C(22) 2.476(3) .
C(9) C(23) 3.424(3) .
C(9) C(27) 3.223(3) .
C(9) C(39) 3.328(4) .
C(10) C(12) 2.505(3) .
C(10) C(13) 3.592(3) .
C(10) C(14) 3.557(3) .
C(10) C(23) 2.507(3) .
C(10) C(27) 2.508(3) .
C(10) C(37) 2.921(3) .
C(10) C(39) 2.947(3) .
C(11) C(3) 3.572(3) 54404
C(11) C(13) 2.249(3) .
C(11) C(14) 2.176(3) .
C(11) C(15) 3.554(3) .
C(11) C(22) 2.488(3) .
C(11) C(23) 3.238(3) .
C(11) C(27) 3.444(3) .
C(11) C(37) 3.335(3) .
C(12) C(3) 3.485(3) 54404
C(12) C(14) 2.241(3) .
C(12) C(15) 3.598(3) .
C(12) C(22) 2.882(3) .
C(12) C(23) 3.341(3) .
C(12) C(37) 3.534(4) .
C(13) C(15) 2.524(3) .
C(13) C(28) 2.897(3) .
C(13) C(29) 3.549(3) .
C(13) C(33) 3.431(3) .
C(14) N(1) 3.064(3) 65603
C(14) C(1) 2.506(3) 65603
C(14) C(28) 2.486(3) .
C(14) C(29) 3.381(3) .
C(14) C(33) 3.261(3) .
C(14) C(42) 3.432(3) .
C(15) N(1) 2.474(3) 65603
C(15) C(2) 2.502(3) 65603
C(15) C(3) 3.589(3) 65603
C(15) C(29) 2.517(3) .
C(15) C(33) 2.508(3) .
C(15) C(40) 2.926(4) .
C(15) C(42) 2.911(3) .
C(16) C(18) 2.410(4) .
C(16) C(19) 2.797(5) .
C(16) C(20) 2.389(5) .
C(16) C(34) 2.520(5) .
C(16) C(36) 2.524(4) .
C(17) C(19) 2.427(6) .
C(17) C(20) 2.751(6) .
C(17) C(21) 2.422(5) .
C(18) C(20) 2.345(6) .
C(18) C(21) 2.773(5) .
C(18) C(34) 2.493(6) .
C(18) C(35) 2.512(7) .
C(19) C(21) 2.420(5) .
C(20) C(35) 2.515(7) .
C(20) C(36) 2.501(5) .
C(22) C(24) 2.401(3) .
C(22) C(25) 2.795(3) .
C(22) C(26) 2.402(4) .
C(22) C(37) 2.520(4) .
C(22) C(39) 2.546(4) .
C(23) C(25) 2.422(4) .
C(23) C(26) 2.768(4) .
C(23) C(27) 2.426(4) .
C(24) C(26) 2.374(4) .
C(24) C(27) 2.778(4) .
C(24) C(37) 2.503(4) .
C(24) C(38) 2.528(5) .
C(25) C(27) 2.423(4) .
C(26) C(38) 2.520(4) .
C(26) C(39) 2.493(4) .
C(28) C(1) 2.468(3) 65603
C(28) C(2) 2.901(3) 65603
C(28) C(30) 2.400(3) .
C(28) C(31) 2.798(3) .
C(28) C(32) 2.403(3) .
C(28) C(40) 2.513(4) .
C(28) C(42) 2.536(4) .
C(29) C(1) 3.280(3) 65603
C(29) C(2) 3.426(3) 65603
C(29) C(31) 2.428(3) .
C(29) C(32) 2.781(4) .
C(29) C(33) 2.433(3) .
C(30) C(32) 2.381(4) .
C(30) C(33) 2.781(4) .
C(30) C(40) 2.513(4) .
C(30) C(41) 2.518(4) .
C(31) C(7) 3.588(3) 65502
C(31) C(33) 2.435(3) .
C(32) C(36) 3.459(5) 54404
C(32) C(41) 2.523(4) .
C(32) C(42) 2.517(4) .
C(33) C(1) 3.380(3) 65603
C(36) C(32) 3.459(5) 54504
C(40) N(1) 3.484(3) 55404
C(40) C(1) 3.383(4) 65603
C(40) C(2) 3.556(4) 65603
C(41) N(3) 3.573(3) 55404
C(42) C(1) 3.572(3) 65603
N(1) H(2) 3.1498 .
N(1) H(3) 3.1461 .
N(1) H(7) 2.7274 .
N(1) H(34B) 3.5603 .
N(1) H(40B) 2.5808 55504
N(1) H(41C) 3.3579 64502
N(1) H(42B) 3.2544 54504
N(2) H(7) 3.1966 .
N(2) H(8) 3.1947 .
N(2) H(30) 3.3012 55504
N(2) H(34C) 3.5129 .
N(2) H(36A) 3.0185 .
N(2) H(36C) 3.4816 .
N(2) H(37A) 3.5728 .
N(2) H(39A) 3.1142 .
N(2) H(39B) 3.5225 .
N(3) H(2) 3.2126 54404
N(3) H(3) 3.5083 54404
N(3) H(8) 2.6649 .
N(3) H(12) 3.2075 .
N(3) H(13) 3.2068 .
N(3) H(37A) 3.5130 .
N(3) H(40B) 3.4738 64502
N(3) H(41C) 2.8240 55504
N(3) H(1) 2.4452 65603
C(1) H(2) 2.1135 .
C(1) H(3) 3.1491 .
C(1) H(40A) 2.7306 65603
C(1) H(40B) 3.1617 55504
C(1) H(42A) 2.9453 65603
C(1) H(1) 1.9916 .
C(2) H(3) 2.0434 .
C(2) H(34B) 3.5387 .
C(2) H(39A) 3.0332 54504
C(2) H(39C) 3.5574 54504
C(2) H(40A) 3.1305 65603
C(2) H(40B) 3.5737 65603
C(2) H(42A) 3.5840 65603
C(2) H(42A) 3.5048 54504
C(2) H(1) 3.0837 .
C(3) H(2) 2.0483 .
C(3) H(34B) 2.7735 .
C(3) H(39A) 3.2116 54504
C(3) H(39C) 3.2306 54504
C(3) H(42A) 3.4727 54504
C(3) H(42B) 3.2559 54504
C(3) H(1) 3.0809 .
C(4) H(2) 3.1685 .
C(4) H(3) 2.1125 .
C(4) H(7) 3.0994 .
C(4) H(34B) 2.7497 .
C(4) H(34C) 3.4532 .
C(4) H(36A) 3.2337 .
C(4) H(40B) 3.0926 55504
C(4) H(42B) 2.9137 54504
C(4) H(1) 2.0053 .
C(5) H(3) 2.7868 .
C(5) H(7) 2.9350 .
C(5) H(34B) 2.8315 .
C(5) H(34C) 2.9026 .
C(5) H(36A) 2.4457 .
C(5) H(36B) 3.5528 .
C(5) H(40B) 3.5548 55504
C(5) H(42B) 3.2363 54504
C(5) H(1) 2.7923 .
C(6) H(7) 2.1452 .
C(6) H(8) 3.1623 .
C(6) H(30) 3.0988 55504
C(6) H(34C) 3.3841 .
C(6) H(36A) 2.6230 .
C(6) H(1) 2.9786 .
C(7) H(7) 3.5364 65603
C(7) H(8) 2.0556 .
C(7) H(8) 3.0523 65603
C(7) H(30) 3.0763 55504
C(7) H(36A) 3.3876 .
C(7) H(41C) 3.1087 64502
C(7) H(1) 2.6762 .
C(8) H(2) 3.3377 54404
C(8) H(7) 2.0548 .
C(8) H(7) 3.0369 65603
C(8) H(8) 3.5709 65603
C(8) H(30) 3.2411 55504
C(8) H(39A) 3.4369 .
C(8) H(41C) 3.1714 55504
C(9) H(2) 3.5455 54404
C(9) H(7) 3.1577 .
C(9) H(8) 2.1440 .
C(9) H(30) 3.3452 55504
C(9) H(37A) 3.1118 .
C(9) H(39A) 2.6924 .
C(9) H(41C) 3.3764 55504
C(10) H(2) 3.4313 54404
C(10) H(3) 3.5666 54404
C(10) H(8) 2.9383 .
C(10) H(12) 2.7927 .
C(10) H(37A) 2.4237 .
C(10) H(37B) 3.5549 .
C(10) H(37C) 3.5673 .
C(10) H(39A) 2.4621 .
C(10) H(39C) 3.5719 .
C(10) H(41C) 3.5872 55504
C(11) H(2) 3.2359 54404
C(11) H(3) 2.9969 54404
C(11) H(8) 3.1008 .
C(11) H(12) 2.1410 .
C(11) H(13) 3.1567 .
C(11) H(37A) 2.7122 .
C(11) H(39A) 3.2087 .
C(11) H(41C) 3.3715 55504
C(12) H(3) 2.7008 54404
C(12) H(13) 2.0471 .
C(12) H(37A) 3.1927 .
C(12) H(37B) 3.5004 .
C(13) H(3) 3.0652 54404
C(13) H(12) 2.0453 .
C(13) H(36B) 3.3403 54404
C(13) H(42A) 3.4881 .
C(14) H(3) 3.5233 54404
C(14) H(12) 3.1484 .
C(14) H(13) 2.1400 .
C(14) H(40A) 3.1024 .
C(14) H(42A) 2.8552 .
C(14) H(1) 2.9081 65603
C(15) H(2) 2.8041 65603
C(15) H(13) 2.8225 .
C(15) H(40A) 2.4254 .
C(15) H(40B) 3.5895 .
C(15) H(40C) 3.5410 .
C(15) H(42A) 2.4091 .
C(15) H(42B) 3.5279 .
C(15) H(42C) 3.5735 .
C(15) H(1) 2.7369 65603
C(16) H(3) 2.6405 .
C(16) H(18) 3.2476 .
C(16) H(20) 3.2231 .
C(16) H(34A) 3.2945 .
C(16) H(34B) 2.7608 .
C(16) H(34C) 2.7575 .
C(16) H(36A) 2.5649 .
C(16) H(36B) 3.1225 .
C(16) H(36C) 3.1361 .
C(17) H(3) 2.8710 .
C(17) H(18) 2.0227 .
C(17) H(34A) 2.0195 .
C(17) H(34B) 2.0195 .
C(17) H(34C) 2.0196 .
C(17) H(39C) 3.4272 54504
C(18) H(20) 3.1821 .
C(18) H(34A) 2.5164 .
C(18) H(34B) 3.1141 .
C(18) H(34C) 3.0930 .
C(18) H(35A) 2.5462 .
C(18) H(35B) 3.1171 .
C(18) H(35C) 3.1216 .
C(19) H(12) 3.5654 54504
C(19) H(18) 2.0062 .
C(19) H(20) 1.9730 .
C(19) H(35A) 2.0500 .
C(19) H(35B) 2.0499 .
C(19) H(35C) 2.0500 .
C(20) H(12) 3.5913 54504
C(20) H(18) 3.1840 .
C(20) H(35A) 3.2799 .
C(20) H(35B) 2.7621 .
C(20) H(35C) 2.7650 .
C(20) H(36A) 3.2806 .
C(20) H(36B) 2.7396 .
C(20) H(36C) 2.7348 .
C(21) H(3) 3.2635 .
C(21) H(13) 3.5303 54504
C(21) H(20) 2.0074 .
C(21) H(36A) 2.0272 .
C(21) H(36B) 2.0273 .
C(21) H(36C) 2.0274 .
C(22) H(12) 2.6590 .
C(22) H(24) 3.2378 .
C(22) H(26) 3.2402 .
C(22) H(37A) 2.5551 .
C(22) H(37B) 3.1277 .
C(22) H(37C) 3.1259 .
C(22) H(39A) 2.5879 .
C(22) H(39B) 3.1541 .
C(22) H(39C) 3.1452 .
C(23) H(12) 2.9577 .
C(23) H(24) 2.0135 .
C(23) H(37A) 2.0354 .
C(23) H(37B) 2.0354 .
C(23) H(37C) 2.0354 .
C(24) H(26) 3.2126 .
C(24) H(37A) 3.2815 .
C(24) H(37B) 2.7386 .
C(24) H(37C) 2.7381 .
C(24) H(38A) 3.3012 .
C(24) H(38B) 2.7662 .
C(24) H(38C) 2.7695 .
C(25) H(24) 2.0127 .
C(25) H(26) 1.9995 .
C(25) H(38A) 2.0502 .
C(25) H(38B) 2.0502 .
C(25) H(38C) 2.0502 .
C(26) H(24) 3.2131 .
C(26) H(38A) 2.5602 .
C(26) H(38B) 3.1247 .
C(26) H(38C) 3.1250 .
C(26) H(39A) 3.2750 .
C(26) H(39B) 2.7253 .
C(26) H(39C) 2.7261 .
C(27) H(12) 3.2818 .
C(27) H(26) 2.0116 .
C(27) H(39A) 2.0324 .
C(27) H(39B) 2.0323 .
C(27) H(39C) 2.0323 .
C(28) H(2) 2.6931 65603
C(28) H(13) 2.6865 .
C(28) H(30) 3.2367 .
C(28) H(32) 3.2424 .
C(28) H(40A) 2.5463 .
C(28) H(40B) 3.1187 .
C(28) H(40C) 3.1219 .
C(28) H(42A) 2.5672 .
C(28) H(42B) 3.1478 .
C(28) H(42C) 3.1359 .
C(29) H(2) 3.0247 65603
C(29) H(8) 3.3341 65502
C(29) H(13) 3.1552 .
C(29) H(30) 2.0182 .
C(29) H(40A) 2.0295 .
C(29) H(40B) 2.0296 .
C(29) H(40C) 2.0296 .
C(30) H(7) 3.3980 65502
C(30) H(8) 3.1170 65502
C(30) H(32) 3.2184 .
C(30) H(40A) 3.2903 .
C(30) H(40B) 2.7486 .
C(30) H(40C) 2.7508 .
C(30) H(41A) 3.2890 .
C(30) H(41B) 2.7589 .
C(30) H(41C) 2.7618 .
C(31) H(7) 3.0628 65502
C(31) H(30) 2.0021 .
C(31) H(32) 2.0198 .
C(31) H(36B) 3.4271 54404
C(31) H(41A) 2.0400 .
C(31) H(41B) 2.0400 .
C(31) H(41C) 2.0399 .
C(32) H(30) 3.2202 .
C(32) H(32) 3.3315 65503
C(32) H(36A) 3.3172 54404
C(32) H(36B) 2.8427 54404
C(32) H(41A) 2.5553 .
C(32) H(41B) 3.1216 .
C(32) H(41C) 3.1382 .
C(32) H(42A) 3.2919 .
C(32) H(42B) 2.7558 .
C(32) H(42C) 2.7548 .
C(32) H(42C) 3.2711 65503
C(33) H(2) 3.3350 65603
C(33) H(13) 3.0817 .
C(33) H(32) 2.0119 .
C(33) H(36A) 3.4681 54404
C(33) H(36B) 2.9997 54404
C(33) H(42A) 2.0396 .
C(33) H(42B) 2.0395 .
C(33) H(42C) 2.0396 .
C(34) H(3) 3.3396 .
C(34) H(18) 2.6313 .
C(34) H(39C) 3.0105 54504
C(34) H(40C) 2.7318 55504
C(35) H(18) 2.6425 .
C(35) H(20) 2.6418 .
C(36) H(13) 3.4035 54504
C(36) H(20) 2.6250 .
C(36) H(32) 3.2845 54504
C(36) H(39B) 3.0370 .
C(36) H(42B) 3.0715 54504
C(37) H(12) 3.3977 .
C(37) H(24) 2.6370 .
C(37) H(41B) 3.1188 55504
C(38) H(24) 2.6656 .
C(38) H(26) 2.6507 .
C(39) H(2) 3.4356 54404
C(39) H(3) 3.2852 54404
C(39) H(26) 2.6175 .
C(39) H(34B) 3.4244 54404
C(39) H(36C) 3.0393 .
C(40) H(2) 3.3458 65603
C(40) H(30) 2.6506 .
C(40) H(34B) 3.1235 55404
C(40) H(34C) 3.2050 55404
C(40) H(42A) 3.5086 65502
C(40) H(1) 3.4141 55404
C(41) H(7) 2.9363 65502
C(41) H(30) 2.6584 .
C(41) H(32) 2.6614 .
C(41) H(37A) 3.1504 55404
C(41) H(42C) 3.2746 65503
C(41) H(1) 3.5173 65502
C(42) H(32) 2.6532 .
C(42) H(32) 3.1704 65503
C(42) H(36A) 3.2783 54404
C(42) H(36B) 3.4211 54404
C(42) H(41A) 3.1818 65503
H(2) N(3) 3.2126 54504
H(2) C(8) 3.3377 54504
H(2) C(9) 3.5455 54504
H(2) C(10) 3.4313 54504
H(2) C(11) 3.2359 54504
H(2) C(15) 2.8041 65603
H(2) C(28) 2.6931 65603
H(2) C(29) 3.0247 65603
H(2) C(33) 3.3350 65603
H(2) C(39) 3.4356 54504
H(2) C(40) 3.3458 65603
H(3) N(3) 3.5083 54504
H(3) C(10) 3.5666 54504
H(3) C(11) 2.9969 54504
H(3) C(12) 2.7008 54504
H(3) C(13) 3.0652 54504
H(3) C(14) 3.5233 54504
H(3) C(39) 3.2852 54504
H(7) C(7) 3.5364 65603
H(7) C(8) 3.0369 65603
H(7) C(30) 3.3980 64502
H(7) C(31) 3.0628 64502
H(7) C(41) 2.9363 64502
H(8) C(7) 3.0523 65603
H(8) C(8) 3.5709 65603
H(8) C(29) 3.3341 64502
H(8) C(30) 3.1170 64502
H(12) C(19) 3.5654 54404
H(12) C(20) 3.5913 54404
H(13) C(21) 3.5303 54404
H(13) C(36) 3.4035 54404
H(30) N(2) 3.3012 55404
H(30) C(6) 3.0988 55404
H(30) C(7) 3.0763 55404
H(30) C(8) 3.2411 55404
H(30) C(9) 3.3452 55404
H(32) C(32) 3.3315 65503
H(32) C(36) 3.2845 54404
H(32) C(42) 3.1704 65503
H(34B) C(39) 3.4244 54504
H(34B) C(40) 3.1235 55504
H(34C) C(40) 3.2050 55504
H(36A) C(32) 3.3172 54504
H(36A) C(33) 3.4681 54504
H(36A) C(42) 3.2783 54504
H(36B) C(13) 3.3403 54504
H(36B) C(31) 3.4271 54504
H(36B) C(32) 2.8427 54504
H(36B) C(33) 2.9997 54504
H(36B) C(42) 3.4211 54504
H(37A) C(41) 3.1504 55504
H(39A) C(2) 3.0332 54404
H(39A) C(3) 3.2116 54404
H(39C) C(2) 3.5574 54404
H(39C) C(3) 3.2306 54404
H(39C) C(17) 3.4272 54404
H(39C) C(34) 3.0105 54404
H(40A) C(1) 2.7306 65603
H(40A) C(2) 3.1305 65603
H(40B) N(1) 2.5808 55404
H(40B) N(3) 3.4738 65502
H(40B) C(1) 3.1617 55404
H(40B) C(2) 3.5737 65603
H(40B) C(4) 3.0926 55404
H(40B) C(5) 3.5548 55404
H(40C) C(34) 2.7318 55404
H(41A) C(42) 3.1818 65503
H(41B) C(37) 3.1188 55404
H(41C) N(1) 3.3579 65502
H(41C) N(3) 2.8240 55404
H(41C) C(7) 3.1087 65502
H(41C) C(8) 3.1714 55404
H(41C) C(9) 3.3764 55404
H(41C) C(10) 3.5872 55404
H(41C) C(11) 3.3715 55404
H(42A) C(1) 2.9453 65603
H(42A) C(2) 3.5840 65603
H(42A) C(2) 3.5048 54404
H(42A) C(3) 3.4727 54404
H(42A) C(40) 3.5086 64502
H(42B) N(1) 3.2544 54404
H(42B) C(3) 3.2559 54404
H(42B) C(4) 2.9137 54404
H(42B) C(5) 3.2363 54404
H(42B) C(36) 3.0715 54404
H(42C) C(32) 3.2711 65503
H(42C) C(41) 3.2746 65503
H(1) N(3) 2.4452 65603
H(1) C(14) 2.9081 65603
H(1) C(15) 2.7369 65603
H(1) C(40) 3.4141 55504
H(1) C(41) 3.5173 64502

loop_
_geom_torsion_atom_site_label_1
_geom_torsion_atom_site_label_2
_geom_torsion_atom_site_label_3
_geom_torsion_atom_site_label_4
_geom_torsion
C(4) N(1) C(1) C(2) -2.2(2)
C(1) N(1) C(4) C(3) 2.9(2)
C(1) N(1) C(4) C(5) -174.8(2)
C(9) N(2) C(6) C(5) 177.5(2)
C(9) N(2) C(6) C(7) 0.9(2)
C(6) N(2) C(9) C(8) -1.2(2)
C(6) N(2) C(9) C(10) -177.1(2)
C(14) N(3) C(11) C(10) -179.8(2)
C(14) N(3) C(11) C(12) -0.0(2)
C(11) N(3) C(14) C(13) 0.3(2)
C(11) N(3) C(14) C(15) -178.8(2)
N(1) C(1) C(2) C(3) 0.6(3)
C(1) C(2) C(3) C(4) 1.1(3)
C(2) C(3) C(4) N(1) -2.5(3)
C(2) C(3) C(4) C(5) 175.4(2)
N(1) C(4) C(5) C(6) -8.1(4)
N(1) C(4) C(5) C(16) 171.9(2)
C(3) C(4) C(5) C(6) 174.6(2)
C(3) C(4) C(5) C(16) -5.5(4)
C(4) C(5) C(6) N(2) 169.7(2)
C(4) C(5) C(6) C(7) -14.4(4)
C(16) C(5) C(6) N(2) -10.2(3)
C(16) C(5) C(6) C(7) 165.7(2)
C(4) C(5) C(16) C(17) -71.7(3)
C(4) C(5) C(16) C(21) 105.3(3)
C(6) C(5) C(16) C(17) 108.2(3)
C(6) C(5) C(16) C(21) -74.8(3)
N(2) C(6) C(7) C(8) -0.2(3)
C(5) C(6) C(7) C(8) -176.4(2)
C(6) C(7) C(8) C(9) -0.5(2)
C(7) C(8) C(9) N(2) 1.1(2)
C(7) C(8) C(9) C(10) 176.4(2)
N(2) C(9) C(10) C(11) -170.3(2)
N(2) C(9) C(10) C(22) 9.0(3)
C(8) C(9) C(10) C(11) 14.8(4)
C(8) C(9) C(10) C(22) -165.9(2)
C(9) C(10) C(11) N(3) 4.4(4)
C(9) C(10) C(11) C(12) -175.4(2)
C(22) C(10) C(11) N(3) -174.9(2)
C(22) C(10) C(11) C(12) 5.3(3)
C(9) C(10) C(22) C(23) -102.4(2)
C(9) C(10) C(22) C(27) 77.3(3)
C(11) C(10) C(22) C(23) 76.9(3)
C(11) C(10) C(22) C(27) -103.4(2)
N(3) C(11) C(12) C(13) -0.3(3)
C(10) C(11) C(12) C(13) 179.5(2)
C(11) C(12) C(13) C(14) 0.5(2)
C(12) C(13) C(14) N(3) -0.6(3)
C(12) C(13) C(14) C(15) 178.6(2)
N(3) C(14) C(15) C(28) -174.6(2)
C(13) C(14) C(15) C(28) 6.3(3)
C(14) C(15) C(28) C(29) -95.4(3)
C(14) C(15) C(28) C(33) 82.0(3)
C(5) C(16) C(17) C(18) 176.0(3)
C(5) C(16) C(17) C(34) -6.2(4)
C(21) C(16) C(17) C(18) -1.0(5)
C(21) C(16) C(17) C(34) 176.8(3)
C(5) C(16) C(21) C(20) -176.4(3)
C(5) C(16) C(21) C(36) 2.7(4)
C(17) C(16) C(21) C(20) 0.5(5)
C(17) C(16) C(21) C(36) 179.7(3)
C(16) C(17) C(18) C(19) 0.6(6)
C(34) C(17) C(18) C(19) -177.2(4)
C(17) C(18) C(19) C(20) 0.1(6)
C(17) C(18) C(19) C(35) 179.5(5)
C(18) C(19) C(20) C(21) -0.6(8)
C(35) C(19) C(20) C(21) -179.9(4)
C(19) C(20) C(21) C(16) 0.3(5)
C(19) C(20) C(21) C(36) -178.9(4)
C(10) C(22) C(23) C(24) -178.6(2)
C(10) C(22) C(23) C(37) 1.6(3)
C(27) C(22) C(23) C(24) 1.7(3)
C(27) C(22) C(23) C(37) -178.1(2)
C(10) C(22) C(27) C(26) 177.8(2)
C(10) C(22) C(27) C(39) -1.4(3)
C(23) C(22) C(27) C(26) -2.5(3)
C(23) C(22) C(27) C(39) 178.3(2)
C(22) C(23) C(24) C(25) 0.0(3)
C(37) C(23) C(24) C(25) 179.8(2)
C(23) C(24) C(25) C(26) -0.9(4)
C(23) C(24) C(25) C(38) 179.4(3)
C(24) C(25) C(26) C(27) 0.1(3)
C(38) C(25) C(26) C(27) 179.7(2)
C(25) C(26) C(27) C(22) 1.6(4)
C(25) C(26) C(27) C(39) -179.2(2)
C(15) C(28) C(29) C(30) 175.0(2)
C(15) C(28) C(29) C(40) -5.5(3)
C(33) C(28) C(29) C(30) -2.3(3)
C(33) C(28) C(29) C(40) 177.2(2)
C(15) C(28) C(33) C(32) -174.5(2)
C(15) C(28) C(33) C(42) 6.7(3)
C(29) C(28) C(33) C(32) 2.8(3)
C(29) C(28) C(33) C(42) -176.0(2)
C(28) C(29) C(30) C(31) -1.1(3)
C(40) C(29) C(30) C(31) 179.4(2)
C(29) C(30) C(31) C(32) 3.9(4)
C(29) C(30) C(31) C(41) -174.3(2)
C(30) C(31) C(32) C(33) -3.3(4)
C(41) C(31) C(32) C(33) 174.9(2)
C(31) C(32) C(33) C(28) 0.1(3)
C(31) C(32) C(33) C(42) 178.9(3)
